data_2242466
loop_
_publ_author_name
'Geiger, David K.'
'Geiger, H. Cristina'
'Morell, Dominic L.'

_publ_section_title
;
 An exploration of O---H&#x00B7;&#x00B7;&#x00B7;O and
 C---H&#x00B7;&#x00B7;&#x00B7;\p interactions in a
 long-chain-ester-substituted phenylphenol: methyl
 10-[4-(4-hydroxyphenyl)phenoxy]decanoate
;
_journal_coeditor_code SU5401
_journal_issue 5
_journal_name_full 'Acta Crystallographica Section E'
_journal_page_first 594
_journal_page_last 599
_journal_paper_doi 10.1107/S2056989017016589
_journal_volume 74
_journal_year 2018
_chemical_formula_iupac 'C23 H30 O4'
_chemical_formula_moiety 'C23 H30 O4'
_chemical_formula_sum 'C23 H30 O4'
_chemical_formula_weight 370.47
_chemical_name_common
;
4-(9-Methyloxycarbonylnonyloxy)phenylphenol
;
_chemical_name_systematic
;
Methyl 10-[4-(4-hydroxyphenyl)phenoxy]decanoate
;
_space_group_crystal_system monoclinic
_space_group_IT_number 9
_space_group_name_Hall 'C -2yc'
_space_group_name_H-M_alt 'C 1 c 1'
_symmetry_space_group_name_Hall 'C -2yc'
_symmetry_space_group_name_H-M 'C 1 c 1'
_atom_sites_solution_hydrogens mixed
_atom_sites_solution_primary direct
_atom_sites_solution_secondary difmap
_cell_angle_alpha 90
_cell_angle_beta 91.226(12)
_cell_angle_gamma 90
_cell_formula_units_Z 4
_cell_length_a 42.287(9)
_cell_length_b 7.2848(15)
_cell_length_c 6.7006(13)
_cell_measurement_reflns_used 122
_cell_measurement_temperature 200.(2)
_cell_measurement_theta_max 19.4131
_cell_measurement_theta_min 3.0994
_cell_volume 2063.7(7)
_computing_cell_refinement
;
SAINT  (Bruker, 2013)
;
_computing_data_collection
;
APEX2  (Bruker, 2013)
;
_computing_data_reduction
;
SAINT (Bruker, 2013)
;
_computing_molecular_graphics
;
PLATON (Spek, 2009) and Mercury (Macrae <i>et al.</i>, 2008)
;
_computing_publication_material
;
publCIF (Westrip, 2010)
;
_computing_structure_refinement
;
<i>SHELXL2014/7</i> (Sheldrick, 2015)
;
_computing_structure_solution
;
SHELXS97 (Sheldrick, 2008)
;
_diffrn_ambient_temperature 200.(2)
_diffrn_detector_area_resol_mean 8.3330
_diffrn_measured_fraction_theta_full 0.999
_diffrn_measured_fraction_theta_max 0.999
_diffrn_measurement_device_type 'Bruker SMART X2S benchtop'
_diffrn_measurement_method \w
_diffrn_radiation_monochromator 'doubly curved silicon crystal'
_diffrn_radiation_type MoKa
_diffrn_radiation_wavelength 0.71073
_diffrn_reflns_av_R_equivalents 0.0599
_diffrn_reflns_limit_h_max 50
_diffrn_reflns_limit_h_min -44
_diffrn_reflns_limit_k_max 8
_diffrn_reflns_limit_k_min -8
_diffrn_reflns_limit_l_max 8
_diffrn_reflns_limit_l_min -8
_diffrn_reflns_number 10387
_diffrn_reflns_theta_full 25.34
_diffrn_reflns_theta_max 25.34
_diffrn_reflns_theta_min 2.84
_exptl_absorpt_coefficient_mu 0.080
_exptl_absorpt_correction_T_max 0.98
_exptl_absorpt_correction_T_min 0.64
_exptl_absorpt_correction_type multi-scan
_exptl_absorpt_process_details
;
(SADABS; Bruker, 2013)
;
_exptl_crystal_colour 'clear colorless'
_exptl_crystal_density_diffrn 1.192
_exptl_crystal_density_method 'not measured'
_exptl_crystal_description plate
_exptl_crystal_F_000 800
_exptl_crystal_size_max 0.400
_exptl_crystal_size_mid 0.400
_exptl_crystal_size_min 0.200
_refine_diff_density_max 0.115
_refine_diff_density_min -0.182
_refine_ls_extinction_method none
_refine_ls_goodness_of_fit_ref 1.045
_refine_ls_hydrogen_treatment mixed
_refine_ls_matrix_type full
_refine_ls_number_parameters 249
_refine_ls_number_reflns 3095
_refine_ls_number_restraints 2
_refine_ls_restrained_S_all 1.045
_refine_ls_R_factor_all 0.0620
_refine_ls_R_factor_gt 0.0441
_refine_ls_shift/su_max 0.000
_refine_ls_shift/su_mean 0.000
_refine_ls_structure_factor_coef Fsqd
_refine_ls_weighting_details 'w=1/[\s^2^(Fo^2^)+(0.0630P)^2^+0.2432P] where P=(Fo^2^+2Fc^2^)/3'
_refine_ls_weighting_scheme calc
_refine_ls_wR_factor_gt 0.1093
_refine_ls_wR_factor_ref 0.1216
_reflns_number_gt 2363
_reflns_number_total 3095
_reflns_threshold_expression 'I > 2\s(I)'
_cod_data_source_file su5401sup1.cif
_cod_data_source_block I
_cod_database_code 2242466

loop_
_space_group_symop_operation_xyz
'x, y, z'
'x, -y, z+1/2'
'x+1/2, y+1/2, z'
'x+1/2, -y+1/2, z+1/2'

loop_
_atom_site_type_symbol
_atom_site_label
_atom_site_fract_x
_atom_site_fract_y
_atom_site_fract_z
_atom_site_U_iso_or_equiv
_atom_site_adp_type
_atom_site_calc_flag
_atom_site_occupancy
O O1 0.73167(7) 0.2440(4) -0.5378(5) 0.0736(9) Uani d 1
H H1 0.7463(10) 0.294(5) -0.458(7) 0.077(14) Uiso d 1
O O2 0.51725(5) 0.2275(3) 0.0196(3) 0.0512(7) Uani d 1
O O3 0.28496(7) 0.1690(4) 1.2022(5) 0.0826(9) Uani d 1
O O4 0.29945(7) 0.3224(4) 1.4752(4) 0.0800(9) Uani d 1
C C1 0.60847(8) 0.2531(4) -0.2156(5) 0.0383(8) Uani d 1
C C2 0.58278(8) 0.1710(5) -0.3145(5) 0.0442(8) Uani d 1
H H2 0.5858 0.1167 -0.4415 0.053 Uiso calc 1
C C3 0.55318(8) 0.1662(5) -0.2339(5) 0.0447(8) Uani d 1
H H3 0.5364 0.108 -0.3058 0.054 Uiso calc 1
C C4 0.54735(8) 0.2444(5) -0.0505(5) 0.0401(9) Uani d 1
C C5 0.57240(9) 0.3313(5) 0.0505(5) 0.0508(9) Uani d 1
H H5 0.569 0.3892 0.1753 0.061 Uiso calc 1
C C6 0.60217(8) 0.3326(4) -0.0319(6) 0.0499(9) Uani d 1
H H6 0.619 0.3903 0.0402 0.06 Uiso calc 1
C C7 0.64072(7) 0.2542(4) -0.3000(5) 0.0392(8) Uani d 1
C C8 0.64804(9) 0.1590(5) -0.4734(6) 0.0600(10) Uani d 1
H H8 0.6317 0.0942 -0.5427 0.072 Uiso calc 1
C C9 0.67810(9) 0.1556(5) -0.5479(6) 0.0662(11) Uani d 1
H H9 0.6822 0.0868 -0.665 0.079 Uiso calc 1
C C10 0.70209(8) 0.2498(4) -0.4554(6) 0.0522(10) Uani d 1
C C11 0.69596(9) 0.3481(5) -0.2861(6) 0.0600(10) Uani d 1
H H11 0.7124 0.4153 -0.2207 0.072 Uiso calc 1
C C12 0.66573(8) 0.3490(5) -0.2107(5) 0.0552(10) Uani d 1
H H12 0.6619 0.4174 -0.0929 0.066 Uiso calc 1
C C13 0.51112(8) 0.2887(5) 0.2186(5) 0.0469(9) Uani d 1
H H13A 0.5118 0.4244 0.2255 0.056 Uiso calc 1
H H13B 0.5272 0.2385 0.3135 0.056 Uiso calc 1
C C14 0.47868(8) 0.2203(5) 0.2700(6) 0.0483(9) Uani d 1
H H14A 0.4788 0.0844 0.2685 0.058 Uiso calc 1
H H14B 0.4633 0.2624 0.1663 0.058 Uiso calc 1
C C15 0.46794(8) 0.2860(4) 0.4725(5) 0.0437(8) Uani d 1
H H15A 0.4682 0.4219 0.4748 0.052 Uiso calc 1
H H15B 0.4831 0.2421 0.5766 0.052 Uiso calc 1
C C16 0.43495(8) 0.2191(4) 0.5219(5) 0.0426(8) Uani d 1
H H16A 0.4199 0.2639 0.4178 0.051 Uiso calc 1
H H16B 0.4348 0.0832 0.5171 0.051 Uiso calc 1
C C17 0.42356(8) 0.2799(4) 0.7235(5) 0.0429(8) Uani d 1
H H17A 0.424 0.4157 0.7289 0.052 Uiso calc 1
H H17B 0.4385 0.2338 0.8276 0.052 Uiso calc 1
C C18 0.39041(9) 0.2150(4) 0.7728(5) 0.0448(8) Uani d 1
H H18A 0.3754 0.261 0.6691 0.054 Uiso calc 1
H H18B 0.3899 0.0792 0.7683 0.054 Uiso calc 1
C C19 0.37950(8) 0.2779(4) 0.9753(5) 0.0442(8) Uani d 1
H H19A 0.3811 0.4134 0.9811 0.053 Uiso calc 1
H H19B 0.3942 0.2279 1.0785 0.053 Uiso calc 1
C C20 0.34601(8) 0.2228(5) 1.0281(5) 0.0469(9) Uani d 1
H H20A 0.331 0.2703 0.9249 0.056 Uiso calc 1
H H20B 0.3444 0.0873 1.0291 0.056 Uiso calc 1
C C21 0.33705(9) 0.2965(5) 1.2292(6) 0.0546(10) Uani d 1
H H21A 0.3522 0.2475 1.3304 0.066 Uiso calc 1
H H21B 0.3396 0.4316 1.2272 0.066 Uiso calc 1
C C22 0.30427(9) 0.2536(5) 1.2951(6) 0.0529(9) Uani d 1
C C23 0.26842(13) 0.2933(7) 1.5605(9) 0.0984(18) Uani d 1
H H23A 0.2635 0.1618 1.5605 0.148 Uiso calc 1
H H23B 0.2524 0.3589 1.4805 0.148 Uiso calc 1
H H23C 0.2685 0.3397 1.6978 0.148 Uiso calc 1

loop_
_atom_site_aniso_label
_atom_site_aniso_U_11
_atom_site_aniso_U_22
_atom_site_aniso_U_33
_atom_site_aniso_U_12
_atom_site_aniso_U_13
_atom_site_aniso_U_23
O1 0.0492(17) 0.092(2) 0.080(2) -0.0003(13) 0.0247(15) -0.0105(16)
O2 0.0425(14) 0.0684(17) 0.0429(15) -0.0038(12) 0.0052(12) -0.0054(12)
O3 0.0494(15) 0.109(2) 0.090(2) -0.0115(16) 0.0097(14) -0.0197(19)
O4 0.076(2) 0.100(2) 0.0656(19) -0.0162(16) 0.0320(16) -0.0190(17)
C1 0.046(2) 0.0295(16) 0.040(2) 0.0002(12) 0.0028(15) 0.0012(13)
C2 0.048(2) 0.0502(19) 0.0340(19) -0.0005(15) 0.0007(15) -0.0056(15)
C3 0.0430(18) 0.049(2) 0.042(2) -0.0037(14) -0.0013(15) -0.0019(15)
C4 0.0399(19) 0.0411(19) 0.040(2) 0.0010(14) 0.0033(16) 0.0048(15)
C5 0.054(2) 0.052(2) 0.047(2) -0.0067(16) 0.0087(17) -0.0128(17)
C6 0.045(2) 0.0500(18) 0.055(2) -0.0121(14) 0.0052(15) -0.0159(16)
C7 0.045(2) 0.0299(16) 0.043(2) 0.0006(12) 0.0043(16) -0.0003(13)
C8 0.055(2) 0.066(2) 0.060(2) -0.0132(16) 0.0147(18) -0.0250(19)
C9 0.061(2) 0.071(2) 0.066(3) -0.0080(19) 0.021(2) -0.0298(19)
C10 0.048(2) 0.049(2) 0.060(3) 0.0047(15) 0.0116(18) 0.0014(17)
C11 0.047(2) 0.069(2) 0.064(3) -0.0045(16) 0.0020(19) -0.012(2)
C12 0.048(2) 0.067(2) 0.051(2) -0.0021(16) 0.0061(18) -0.0191(17)
C13 0.047(2) 0.053(2) 0.040(2) -0.0002(15) 0.0056(16) -0.0014(16)
C14 0.048(2) 0.051(2) 0.046(2) -0.0051(15) 0.0042(16) -0.0068(17)
C15 0.0403(18) 0.051(2) 0.040(2) 0.0011(15) 0.0004(15) -0.0007(16)
C16 0.0392(18) 0.0465(19) 0.042(2) -0.0024(14) 0.0000(15) -0.0047(16)
C17 0.0442(19) 0.0486(19) 0.0359(19) 0.0004(15) -0.0003(15) 0.0005(16)
C18 0.0471(19) 0.047(2) 0.040(2) 0.0001(15) -0.0005(14) -0.0055(17)
C19 0.044(2) 0.0509(19) 0.0374(19) -0.0005(15) -0.0007(16) 0.0000(16)
C20 0.045(2) 0.052(2) 0.043(2) -0.0011(15) 0.0009(16) -0.0029(17)
C21 0.050(2) 0.070(3) 0.043(2) -0.0068(17) 0.0075(17) -0.0075(18)
C22 0.049(2) 0.055(2) 0.056(3) 0.0026(17) 0.0095(18) 0.002(2)
C23 0.090(4) 0.100(4) 0.108(5) -0.009(3) 0.061(3) -0.008(3)

loop_
_atom_type_symbol
_atom_type_description
_atom_type_scat_dispersion_real
_atom_type_scat_dispersion_imag
_atom_type_scat_source
C C 0.0033 0.0016 'International Tables Vol C Tables 4.2.6.8 and 6.1.1.4'
H H 0.0000 0.0000 'International Tables Vol C Tables 4.2.6.8 and 6.1.1.4'
O O 0.0106 0.0060 'International Tables Vol C Tables 4.2.6.8 and 6.1.1.4'

loop_
_geom_angle_atom_site_label_1
_geom_angle_atom_site_label_2
_geom_angle_atom_site_label_3
_geom_angle
C10 O1 H1 112.(3)
C4 O2 C13 118.5(2)
C22 O4 C23 117.3(3)
C6 C1 C2 115.9(3)
C6 C1 C7 121.9(3)
C2 C1 C7 122.2(3)
C3 C2 C1 122.1(3)
C3 C2 H2 119.0
C1 C2 H2 119.0
C2 C3 C4 121.4(3)
C2 C3 H3 119.3
C4 C3 H3 119.3
O2 C4 C3 116.9(3)
O2 C4 C5 125.1(3)
C3 C4 C5 118.0(3)
C6 C5 C4 119.7(3)
C6 C5 H5 120.1
C4 C5 H5 120.1
C5 C6 C1 122.9(3)
C5 C6 H6 118.6
C1 C6 H6 118.6
C12 C7 C8 115.2(3)
C12 C7 C1 122.3(3)
C8 C7 C1 122.4(3)
C9 C8 C7 122.3(3)
C9 C8 H8 118.8
C7 C8 H8 118.8
C10 C9 C8 120.7(3)
C10 C9 H9 119.6
C8 C9 H9 119.6
C9 C10 C11 119.1(3)
C9 C10 O1 118.4(3)
C11 C10 O1 122.5(3)
C10 C11 C12 119.8(3)
C10 C11 H11 120.1
C12 C11 H11 120.1
C11 C12 C7 122.8(3)
C11 C12 H12 118.6
C7 C12 H12 118.6
O2 C13 C14 107.0(3)
O2 C13 H13A 110.3
C14 C13 H13A 110.3
O2 C13 H13B 110.3
C14 C13 H13B 110.3
H13A C13 H13B 108.6
C13 C14 C15 113.0(3)
C13 C14 H14A 109.0
C15 C14 H14A 109.0
C13 C14 H14B 109.0
C15 C14 H14B 109.0
H14A C14 H14B 107.8
C14 C15 C16 112.8(3)
C14 C15 H15A 109.0
C16 C15 H15A 109.0
C14 C15 H15B 109.0
C16 C15 H15B 109.0
H15A C15 H15B 107.8
C17 C16 C15 114.3(2)
C17 C16 H16A 108.7
C15 C16 H16A 108.7
C17 C16 H16B 108.7
C15 C16 H16B 108.7
H16A C16 H16B 107.6
C16 C17 C18 114.6(2)
C16 C17 H17A 108.6
C18 C17 H17A 108.6
C16 C17 H17B 108.6
C18 C17 H17B 108.6
H17A C17 H17B 107.6
C19 C18 C17 113.6(3)
C19 C18 H18A 108.9
C17 C18 H18A 108.9
C19 C18 H18B 108.9
C17 C18 H18B 108.9
H18A C18 H18B 107.7
C18 C19 C20 115.6(3)
C18 C19 H19A 108.4
C20 C19 H19A 108.4
C18 C19 H19B 108.4
C20 C19 H19B 108.4
H19A C19 H19B 107.4
C21 C20 C19 111.5(3)
C21 C20 H20A 109.3
C19 C20 H20A 109.3
C21 C20 H20B 109.3
C19 C20 H20B 109.3
H20A C20 H20B 108.0
C22 C21 C20 116.2(3)
C22 C21 H21A 108.2
C20 C21 H21A 108.2
C22 C21 H21B 108.2
C20 C21 H21B 108.2
H21A C21 H21B 107.4
O3 C22 O4 123.7(4)
O3 C22 C21 125.7(4)
O4 C22 C21 110.5(3)
O4 C23 H23A 109.5
O4 C23 H23B 109.5
H23A C23 H23B 109.5
O4 C23 H23C 109.5
H23A C23 H23C 109.5
H23B C23 H23C 109.5

loop_
_geom_bond_atom_site_label_1
_geom_bond_atom_site_label_2
_geom_bond_distance
O1 C10 1.378(4)
O1 H1 0.89(4)
O2 C4 1.372(4)
O2 C13 1.435(4)
O3 C22 1.188(5)
O4 C22 1.327(5)
O4 C23 1.458(5)
C1 C6 1.391(5)
C1 C2 1.395(4)
C1 C7 1.487(3)
C2 C3 1.374(4)
C2 H2 0.95
C3 C4 1.381(5)
C3 H3 0.95
C4 C5 1.396(5)
C5 C6 1.385(5)
C5 H5 0.95
C6 H6 0.95
C7 C12 1.388(4)
C7 C8 1.394(5)
C8 C9 1.376(5)
C8 H8 0.95
C9 C10 1.363(5)
C9 H9 0.95
C10 C11 1.371(5)
C11 C12 1.385(5)
C11 H11 0.95
C12 H12 0.95
C13 C14 1.506(4)
C13 H13A 0.99
C13 H13B 0.99
C14 C15 1.518(5)
C14 H14A 0.99
C14 H14B 0.99
C15 C16 1.521(4)
C15 H15A 0.99
C15 H15B 0.99
C16 C17 1.511(4)
C16 H16A 0.99
C16 H16B 0.99
C17 C18 1.522(4)
C17 H17A 0.99
C17 H17B 0.99
C18 C19 1.514(5)
C18 H18A 0.99
C18 H18B 0.99
C19 C20 1.521(4)
C19 H19A 0.99
C19 H19B 0.99
C20 C21 1.506(5)
C20 H20A 0.99
C20 H20B 0.99
C21 C22 1.497(5)
C21 H21A 0.99
C21 H21B 0.99
C23 H23A 0.98
C23 H23B 0.98
C23 H23C 0.98

loop_
_geom_hbond_atom_site_label_D
_geom_hbond_atom_site_label_H
_geom_hbond_atom_site_label_A
_geom_hbond_site_symmetry_A
_geom_hbond_distance_DH
_geom_hbond_distance_HA
_geom_hbond_distance_DA
_geom_hbond_angle_DHA
_geom_hbond_publ_flag
O1 H1 O3 4_553 0.89(4) 1.96(4) 2.813(5) 162.(4) yes
C23 H23C O1 4_457 0.98 2.46 3.149(5) 127 yes
C23 H23A O3 2_555 0.98 2.74 3.564(6) 142 yes
C3 H3 O2 2_554 0.95 2.82 3.627(4) 143 yes
C2 H2 Cg1 2_554 0.95 2.98 3.737(4) 138 yes
C9 H9 Cg1 2_554 0.95 2.89 3.716(4) 146 yes
C5 H5 Cg2 2_565 0.95 2.95 3.722(4) 139 yes
C12 H12 Cg2 2_565 0.95 2.83 3.661(4) 147 yes

loop_
_geom_torsion_atom_site_label_1
_geom_torsion_atom_site_label_2
_geom_torsion_atom_site_label_3
_geom_torsion_atom_site_label_4
_geom_torsion
C6 C1 C2 C3 -1.0(4)
C7 C1 C2 C3 178.3(3)
C1 C2 C3 C4 0.5(5)
C13 O2 C4 C3 173.2(3)
C13 O2 C4 C5 -5.6(5)
C2 C3 C4 O2 -178.1(3)
C2 C3 C4 C5 0.8(5)
O2 C4 C5 C6 177.1(3)
C3 C4 C5 C6 -1.7(5)
C4 C5 C6 C1 1.2(5)
C2 C1 C6 C5 0.2(5)
C7 C1 C6 C5 -179.2(3)
C6 C1 C7 C12 -6.3(4)
C2 C1 C7 C12 174.4(3)
C6 C1 C7 C8 173.2(3)
C2 C1 C7 C8 -6.1(4)
C12 C7 C8 C9 1.6(5)
C1 C7 C8 C9 -178.0(3)
C7 C8 C9 C10 -1.4(6)
C8 C9 C10 C11 0.2(6)
C8 C9 C10 O1 -179.0(3)
C9 C10 C11 C12 0.6(5)
O1 C10 C11 C12 179.8(3)
C10 C11 C12 C7 -0.3(6)
C8 C7 C12 C11 -0.8(5)
C1 C7 C12 C11 178.8(3)
C4 O2 C13 C14 -169.0(3)
O2 C13 C14 C15 -176.1(3)
C13 C14 C15 C16 179.1(3)
C14 C15 C16 C17 179.3(3)
C15 C16 C17 C18 179.4(3)
C16 C17 C18 C19 -179.9(3)
C17 C18 C19 C20 177.7(2)
C18 C19 C20 C21 -178.3(3)
C19 C20 C21 C22 178.9(3)
C23 O4 C22 O3 -0.9(6)
C23 O4 C22 C21 179.6(4)
C20 C21 C22 O3 -0.8(6)
C20 C21 C22 O4 178.8(3)

_cod_database_fobs_code 2242466
